data_1567942
loop_
_publ_author_name
'Hernandez, Jackson'
'Frontier, Alison'

_publ_section_title
;
 Alkynyl Prins Carbocyclization Cascades for the Synthesis of Linear-Fused
 Heterocyclic Ring Systems
;
_journal_name_full 'Chemical Science'
_journal_paper_doi 10.1039/D2SC04750K
_journal_year 2022
_chemical_formula_moiety 'C21 H20 O4'
_chemical_formula_sum 'C21 H20 O4'
_chemical_formula_weight 336.37
_space_group_crystal_system monoclinic
_space_group_IT_number 14
_space_group_name_Hall '-P 2yn'
_space_group_name_H-M_alt 'P 1 21/n 1'
_atom_sites_solution_hydrogens geom
_atom_sites_solution_primary dual
_atom_sites_solution_secondary difmap
_audit_creation_date 2022-05-07
_audit_creation_method
;
Olex2 1.5
(compiled 2022.04.07 svn.rca3783a0 for OlexSys, GUI svn.r6498)
;
_audit_update_record
;
2022-05-24 deposited with the CCDC.	2022-11-04 downloaded from the CCDC.
;
_cell_angle_alpha 90
_cell_angle_beta 92.0390(10)
_cell_angle_gamma 90
_cell_formula_units_Z 4
_cell_length_a 11.33020(10)
_cell_length_b 9.30400(10)
_cell_length_c 15.25110(10)
_cell_measurement_reflns_used 19155
_cell_measurement_temperature 100.00(10)
_cell_measurement_theta_max 80.0110
_cell_measurement_theta_min 4.7700
_cell_volume 1606.69(2)
_computing_cell_refinement 'CrysAlisPro 1.171.41.120a (Rigaku OD, 2021)'
_computing_data_collection 'CrysAlisPro 1.171.41.120a (Rigaku OD, 2021)'
_computing_data_reduction 'CrysAlisPro 1.171.41.120a (Rigaku OD, 2021)'
_computing_molecular_graphics 'Olex2 1.5 (Dolomanov et al., 2009)'
_computing_publication_material 'Olex2 1.5 (Dolomanov et al., 2009)'
_computing_structure_refinement 'SHELXL 2018/3 (Sheldrick, 2015b)'
_computing_structure_solution 'SHELXT 2018/2 (Sheldrick, 2015a)'
_diffrn_ambient_environment N~2~
_diffrn_ambient_temperature 100.00(10)
_diffrn_detector 'Hybrid Pixel Array Detector'
_diffrn_detector_area_resol_mean 10.0000
_diffrn_detector_type HyPix
_diffrn_measured_fraction_theta_full 1.000
_diffrn_measured_fraction_theta_max 0.988
_diffrn_measurement_details
;
List of Runs (angles in degrees, time in seconds):

  # Type    Start    End  Width  t~exp~   \w     \q     \k     \f   Frames
#--------------------------------------------------------------------------
  1  \w     25.00 120.00   0.50    0.13    --   47.32  77.00   0.00  190
  2  \w     25.00 120.00   0.50    0.13    --   47.32  77.00 -60.00  190
  3  \w     33.00 120.00   0.50    0.13    --   47.32  57.00 -90.00  174
  4  \w     35.00 121.00   0.50    0.13    --   47.32  35.00-127.00  172
  5  \w     25.00 120.00   0.50    0.13    --   47.32  77.00  30.00  190
  6  \w     25.00 120.00   0.50    0.13    --   47.32  77.00 120.00  190
  7  \w    -26.00  46.00   0.50    0.13    --   47.32 -35.00  75.00  144
  8  \w    101.00 178.00   0.50    0.52    --  113.25  45.00  90.00  154
  9  \w     95.00 178.00   0.50    0.52    --  113.25 125.00  90.00  166
 10  \w     95.00 178.00   0.50    0.52    --  113.25 125.00  60.00  166
 11  \w    101.00 176.00   0.50    0.52    --  113.25  30.00  30.00  150
 12  \w    100.00 178.00   0.50    0.52    --  113.25  15.00   0.00  156
 13  \w    100.00 178.00   0.50    0.52    --  113.25  15.00 -60.00  156
 14  \w    101.00 178.00   0.50    0.52    --  113.25  35.00-127.00  154
 15  \w    100.00 178.00   0.50    0.52    --  113.25  15.00-180.00  156
 16  \w     42.00  79.00   0.50    0.52    --  113.25 -61.00 -90.00   74
 17  \w     42.00  79.00   0.50    0.52    --  113.25 -61.00-180.00   74
 18  \w     42.00  79.00   0.50    0.52    --  113.25 -61.00-120.00   74
 19  \w     42.00  79.00   0.50    0.52    --  113.25 -61.00 -60.00   74
 20  \w     42.00  79.00   0.50    0.52    --  113.25 -61.00  30.00   74
 21  \w     42.00  79.00   0.50    0.52    --  113.25 -61.00  90.00   74
 22  \w     42.00  79.00   0.50    0.52    --  113.25 -61.00 150.00   74
 23  \w     42.00  79.00   0.50    0.52    --  113.25 -61.00  60.00   74
 24  \w     42.00  79.00   0.50    0.52    --  113.25 -61.00-150.00   74
 25  \w     42.00  79.00   0.50    0.52    --  113.25 -61.00 -30.00   74
 26  \w     42.00  79.00   0.50    0.52    --  113.25 -61.00   0.00   74
 27  \w     42.00  79.00   0.50    0.52    --  113.25 -61.00 120.00   74
 28  \w     42.00 106.00   0.50    0.52    --  113.25 -94.00 120.00  128
 29  \w     34.00  95.00   0.50    0.13    --   47.32-125.00 150.00  122
 30  \w     42.00 106.00   0.50    0.52    --  113.25 -94.00 -90.00  128
 31  \w     42.00 106.00   0.50    0.52    --  113.25 -94.00-120.00  128
 32  \w     42.00 106.00   0.50    0.52    --  113.25 -94.00-150.00  128
 33  \w     42.00 111.00   0.50    0.52    --  113.25-125.00-180.00  138
 34  \w    -16.00  28.00   0.50    0.13    --  -47.32  19.00  30.00   88
 35  \w    -16.00  28.00   0.50    0.13    --  -47.32  19.00 -30.00   88
 36  \w    -32.00  26.00   0.50    0.13    --  -47.32  35.00-127.00  116
 37  \w    -65.00 -19.00   0.50    0.52    --  -91.75  61.00  30.00   92
 38  \w   -121.00 -35.00   0.50    0.13    --  -47.32 -35.00  75.00  172
 39  \w   -165.00 -79.00   0.50    0.52    --  -91.75 -35.00  75.00  172
 40  \w   -119.00 -73.00   0.50    0.13    --  -47.32-125.00 150.00   92
 41  \w   -119.00 -73.00   0.50    0.13    --  -47.32-125.00  30.00   92
 42  \w   -119.00 -25.00   0.50    0.13    --  -47.32 -77.00-180.00  188
;
_diffrn_measurement_device 'four-circle diffractometer'
_diffrn_measurement_device_type 'XtaLAB Synergy, Dualflex, HyPix'
_diffrn_measurement_method '\w scans'
_diffrn_orient_matrix_type 'CrysAlisPro convention (1999,Acta A55,543-557)'
_diffrn_orient_matrix_UB_11 -0.0468983000
_diffrn_orient_matrix_UB_12 0.0673144000
_diffrn_orient_matrix_UB_13 0.0842091000
_diffrn_orient_matrix_UB_21 0.1186001000
_diffrn_orient_matrix_UB_22 -0.0322936000
_diffrn_orient_matrix_UB_23 0.0485416000
_diffrn_orient_matrix_UB_31 0.0473668000
_diffrn_orient_matrix_UB_32 0.1477777000
_diffrn_orient_matrix_UB_33 -0.0277883000
_diffrn_radiation_monochromator mirror
_diffrn_radiation_probe x-ray
_diffrn_radiation_type 'Cu K\a'
_diffrn_radiation_wavelength 1.54184
_diffrn_reflns_av_R_equivalents 0.0354
_diffrn_reflns_av_unetI/netI 0.0188
_diffrn_reflns_Laue_measured_fraction_full 1.000
_diffrn_reflns_Laue_measured_fraction_max 0.988
_diffrn_reflns_limit_h_max 14
_diffrn_reflns_limit_h_min -14
_diffrn_reflns_limit_k_max 11
_diffrn_reflns_limit_k_min -9
_diffrn_reflns_limit_l_max 19
_diffrn_reflns_limit_l_min -19
_diffrn_reflns_number 28132
_diffrn_reflns_point_group_measured_fraction_full 1.000
_diffrn_reflns_point_group_measured_fraction_max 0.988
_diffrn_reflns_theta_full 74.504
_diffrn_reflns_theta_max 80.320
_diffrn_reflns_theta_min 4.782
_diffrn_source 'micro-focus sealed X-ray tube'
_diffrn_source_type 'PhotonJet (Cu) X-ray Source'
_exptl_absorpt_coefficient_mu 0.776
_exptl_absorpt_correction_T_max 1.00000
_exptl_absorpt_correction_T_min 0.94365
_exptl_absorpt_correction_type multi-scan
_exptl_absorpt_process_details
;
CrysAlisPro 1.171.41.120a (Rigaku Oxford Diffraction, 2021)
Empirical absorption correction using spherical harmonics,
implemented in SCALE3 ABSPACK scaling algorithm.
;
_exptl_crystal_colour colourless
_exptl_crystal_colour_primary colourless
_exptl_crystal_density_diffrn 1.391
_exptl_crystal_description block
_exptl_crystal_F_000 712
_exptl_crystal_size_max 0.126
_exptl_crystal_size_mid 0.118
_exptl_crystal_size_min 0.057
_refine_diff_density_max 0.234
_refine_diff_density_min -0.208
_refine_diff_density_rms 0.045
_refine_ls_extinction_method none
_refine_ls_goodness_of_fit_ref 1.061
_refine_ls_hydrogen_treatment constr
_refine_ls_matrix_type full
_refine_ls_number_parameters 226
_refine_ls_number_reflns 3482
_refine_ls_number_restraints 0
_refine_ls_restrained_S_all 1.061
_refine_ls_R_factor_all 0.0384
_refine_ls_R_factor_gt 0.0358
_refine_ls_shift/su_max 0.001
_refine_ls_shift/su_mean 0.000
_refine_ls_structure_factor_coef Fsqd
_refine_ls_weighting_details 'w=1/[\s^2^(Fo^2^)+(0.0455P)^2^+0.5536P] where P=(Fo^2^+2Fc^2^)/3'
_refine_ls_weighting_scheme calc
_refine_ls_wR_factor_gt 0.0917
_refine_ls_wR_factor_ref 0.0935
_reflns_Friedel_coverage 0.000
_reflns_number_gt 3218
_reflns_number_total 3482
_reflns_threshold_expression 'I > 2\s(I)'
_cod_data_source_file d2sc04750k2.cif
_cod_data_source_block frojjh26
_cod_database_code 1567942
_shelx_shelxl_version_number 2018/3
_shelx_space_group_comment
;
The symmetry employed for this shelxl refinement is uniquely defined
by the following loop, which should always be used as a source of
symmetry information in preference to the above space-group names.
They are only intended as comments.
;
_shelx_estimated_absorpt_t_max 0.957
_shelx_estimated_absorpt_t_min 0.909
_olex2_refinement_description
;
1. Fixed Uiso
 At 1.2 times of:
  All C(H) groups, All C(H,H) groups
2.a Ternary CH refined with riding coordinates:
 C5(H5)
2.b Secondary CH2 refined with riding coordinates:
 C1(H1A,H1B), C2(H2A,H2B), C3(H3A,H3B), C6(H6A,H6B), C7(H7A,H7B), C11(H11A,H11B)
2.c Aromatic/amide H refined with riding coordinates:
 C9(H9), C13(H13), C17(H17), C18(H18), C19(H19), C20(H20), C21(H21)
;
_olex2_submission_original_sample_id frojjh26
_olex2_submission_special_instructions 'No special instructions were received'
_oxdiff_exptl_absorpt_empirical_details
;
Empirical correction (ABSPACK) includes:
- Absorption correction using spherical harmonics
- Frame scaling
;
_oxdiff_exptl_absorpt_empirical_full_max 1.131
_oxdiff_exptl_absorpt_empirical_full_min 0.897

loop_
_space_group_symop_operation_xyz
'x, y, z'
'-x+1/2, y+1/2, -z+1/2'
'-x, -y, -z'
'x-1/2, -y-1/2, z-1/2'

loop_
_atom_site_label
_atom_site_type_symbol
_atom_site_fract_x
_atom_site_fract_y
_atom_site_fract_z
_atom_site_U_iso_or_equiv
_atom_site_adp_type
_atom_site_occupancy
_atom_site_site_symmetry_order
_atom_site_calc_flag
_atom_site_refinement_flags_posn
_atom_site_refinement_flags_adp
_atom_site_refinement_flags_occupancy
_atom_site_disorder_assembly
_atom_site_disorder_group
O1 O 0.91542(7) 0.12804(10) 0.72236(5) 0.02689(19) Uani 1 1 d . . . . .
O2 O 0.33316(7) 0.27741(11) 0.51363(6) 0.0313(2) Uani 1 1 d . . . . .
O3 O 0.40469(7) 0.11253(10) 0.41417(5) 0.0283(2) Uani 1 1 d . . . . .
O4 O 0.87541(7) 0.08843(8) 0.51595(5) 0.02115(17) Uani 1 1 d . . . . .
C1 C 1.03283(10) 0.18481(14) 0.73321(8) 0.0272(3) Uani 1 1 d . . . . .
H1A H 1.077760 0.126743 0.777370 0.033 Uiso 1 1 calc R U . . .
H1B H 1.028705 0.284569 0.755472 0.033 Uiso 1 1 calc R U . . .
C2 C 1.09756(10) 0.18396(13) 0.64754(7) 0.0244(2) Uani 1 1 d . . . . .
H2A H 1.109341 0.083586 0.628155 0.029 Uiso 1 1 calc R U . . .
H2B H 1.176189 0.229019 0.656688 0.029 Uiso 1 1 calc R U . . .
C3 C 1.02639(9) 0.26649(12) 0.57674(7) 0.0211(2) Uani 1 1 d . . . . .
H3A H 1.026738 0.370289 0.591030 0.025 Uiso 1 1 calc R U . . .
H3B H 1.063225 0.253895 0.519348 0.025 Uiso 1 1 calc R U . . .
C4 C 0.90109(9) 0.21218(11) 0.57113(7) 0.0192(2) Uani 1 1 d . . . . .
C5 C 0.84217(9) 0.20387(12) 0.65904(7) 0.0218(2) Uani 1 1 d . . . . .
H5 H 0.768736 0.145473 0.649526 0.026 Uiso 1 1 calc R U . . .
C6 C 0.80339(10) 0.35220(13) 0.69003(7) 0.0242(2) Uani 1 1 d . . . . .
H6A H 0.873826 0.407925 0.709875 0.029 Uiso 1 1 calc R U . . .
H6B H 0.751882 0.340970 0.740676 0.029 Uiso 1 1 calc R U . . .
C7 C 0.73622(10) 0.43567(12) 0.61669(7) 0.0235(2) Uani 1 1 d . . . . .
H7A H 0.691614 0.514792 0.643565 0.028 Uiso 1 1 calc R U . . .
H7B H 0.794372 0.479446 0.577775 0.028 Uiso 1 1 calc R U . . .
C8 C 0.65109(9) 0.34479(12) 0.56150(7) 0.0201(2) Uani 1 1 d . . . . .
C9 C 0.52844(10) 0.36281(13) 0.56899(7) 0.0228(2) Uani 1 1 d . . . . .
H9 H 0.497709 0.430569 0.608809 0.027 Uiso 1 1 calc R U . . .
C10 C 0.45479(10) 0.27943(13) 0.51699(7) 0.0228(2) Uani 1 1 d . . . . .
C11 C 0.30053(10) 0.18280(14) 0.44277(9) 0.0307(3) Uani 1 1 d . . . . .
H11A H 0.243030 0.110648 0.462541 0.037 Uiso 1 1 calc R U . . .
H11B H 0.263255 0.238152 0.393746 0.037 Uiso 1 1 calc R U . . .
C12 C 0.49716(9) 0.18063(12) 0.45811(7) 0.0216(2) Uani 1 1 d . . . . .
C13 C 0.61595(9) 0.15949(12) 0.44943(7) 0.0207(2) Uani 1 1 d . . . . .
H13 H 0.644896 0.091186 0.409184 0.025 Uiso 1 1 calc R U . . .
C14 C 0.69301(9) 0.24297(12) 0.50252(7) 0.0187(2) Uani 1 1 d . . . . .
C15 C 0.82360(9) 0.22684(11) 0.49133(7) 0.0184(2) Uani 1 1 d . . . . .
C16 C 0.86681(9) 0.28407(12) 0.40590(7) 0.0191(2) Uani 1 1 d . . . . .
C17 C 0.95903(10) 0.21630(13) 0.36350(7) 0.0230(2) Uani 1 1 d . . . . .
H17 H 0.998575 0.136855 0.390417 0.028 Uiso 1 1 calc R U . . .
C18 C 0.99292(10) 0.26511(14) 0.28193(7) 0.0275(3) Uani 1 1 d . . . . .
H18 H 1.055599 0.218534 0.253469 0.033 Uiso 1 1 calc R U . . .
C19 C 0.93630(10) 0.38087(14) 0.24173(7) 0.0268(3) Uani 1 1 d . . . . .
H19 H 0.959738 0.413356 0.185915 0.032 Uiso 1 1 calc R U . . .
C20 C 0.84492(10) 0.44910(13) 0.28372(7) 0.0245(2) Uani 1 1 d . . . . .
H20 H 0.805723 0.528559 0.256540 0.029 Uiso 1 1 calc R U . . .
C21 C 0.81069(9) 0.40128(12) 0.36553(7) 0.0210(2) Uani 1 1 d . . . . .
H21 H 0.748594 0.448902 0.394074 0.025 Uiso 1 1 calc R U . . .

loop_
_atom_site_aniso_label
_atom_site_aniso_U_11
_atom_site_aniso_U_22
_atom_site_aniso_U_33
_atom_site_aniso_U_23
_atom_site_aniso_U_13
_atom_site_aniso_U_12
O1 0.0220(4) 0.0351(5) 0.0233(4) 0.0100(3) -0.0025(3) -0.0048(3)
O2 0.0166(4) 0.0500(6) 0.0275(4) 0.0020(4) 0.0021(3) 0.0023(4)
O3 0.0169(4) 0.0384(5) 0.0293(4) -0.0003(4) -0.0031(3) -0.0042(3)
O4 0.0205(4) 0.0199(4) 0.0228(4) -0.0013(3) -0.0019(3) 0.0001(3)
C1 0.0213(5) 0.0377(6) 0.0222(5) 0.0053(5) -0.0040(4) -0.0034(5)
C2 0.0194(5) 0.0298(6) 0.0238(5) 0.0009(4) -0.0014(4) -0.0020(4)
C3 0.0186(5) 0.0262(5) 0.0185(5) 0.0001(4) 0.0005(4) -0.0029(4)
C4 0.0193(5) 0.0202(5) 0.0180(5) -0.0002(4) 0.0004(4) -0.0018(4)
C5 0.0193(5) 0.0283(6) 0.0177(5) 0.0042(4) -0.0006(4) -0.0030(4)
C6 0.0218(5) 0.0335(6) 0.0173(5) -0.0026(4) 0.0016(4) -0.0031(4)
C7 0.0250(5) 0.0249(5) 0.0207(5) -0.0035(4) 0.0029(4) -0.0005(4)
C8 0.0210(5) 0.0230(5) 0.0164(5) 0.0029(4) 0.0017(4) 0.0003(4)
C9 0.0229(5) 0.0275(6) 0.0184(5) 0.0026(4) 0.0049(4) 0.0037(4)
C10 0.0172(5) 0.0309(6) 0.0205(5) 0.0078(4) 0.0028(4) 0.0019(4)
C11 0.0183(5) 0.0287(6) 0.0448(7) 0.0043(5) -0.0027(5) -0.0020(4)
C12 0.0190(5) 0.0258(5) 0.0198(5) 0.0054(4) -0.0019(4) -0.0040(4)
C13 0.0205(5) 0.0233(5) 0.0183(5) 0.0007(4) 0.0007(4) -0.0011(4)
C14 0.0180(5) 0.0215(5) 0.0166(5) 0.0024(4) 0.0009(4) -0.0009(4)
C15 0.0184(5) 0.0188(5) 0.0181(5) -0.0016(4) 0.0009(4) -0.0008(4)
C16 0.0174(5) 0.0235(5) 0.0165(5) -0.0030(4) 0.0002(4) -0.0036(4)
C17 0.0198(5) 0.0284(6) 0.0205(5) -0.0033(4) -0.0002(4) 0.0009(4)
C18 0.0224(5) 0.0402(7) 0.0201(5) -0.0055(5) 0.0040(4) -0.0002(5)
C19 0.0253(5) 0.0383(7) 0.0169(5) -0.0004(4) 0.0024(4) -0.0064(5)
C20 0.0253(5) 0.0273(6) 0.0208(5) 0.0008(4) -0.0017(4) -0.0040(4)
C21 0.0196(5) 0.0242(5) 0.0193(5) -0.0023(4) 0.0007(4) -0.0024(4)

loop_
_atom_type_symbol
_atom_type_description
_atom_type_scat_dispersion_real
_atom_type_scat_dispersion_imag
_atom_type_scat_source
C C 0.0181 0.0091 'International Tables Vol C Tables 4.2.6.8 and 6.1.1.4'
H H 0.0000 0.0000 'International Tables Vol C Tables 4.2.6.8 and 6.1.1.4'
O O 0.0492 0.0322 'International Tables Vol C Tables 4.2.6.8 and 6.1.1.4'

loop_
_geom_angle_atom_site_label_1
_geom_angle_atom_site_label_2
_geom_angle_atom_site_label_3
_geom_angle
_geom_angle_site_symmetry_1
_geom_angle_site_symmetry_3
_geom_angle_publ_flag
C1 O1 C5 114.07(8) . . ?
C10 O2 C11 105.52(9) . . ?
C12 O3 C11 105.24(9) . . ?
C4 O4 C15 61.24(6) . . ?
O1 C1 H1A 109.2 . . ?
O1 C1 H1B 109.2 . . ?
O1 C1 C2 111.85(9) . . ?
H1A C1 H1B 107.9 . . ?
C2 C1 H1A 109.2 . . ?
C2 C1 H1B 109.2 . . ?
C1 C2 H2A 109.6 . . ?
C1 C2 H2B 109.6 . . ?
C1 C2 C3 110.20(9) . . ?
H2A C2 H2B 108.1 . . ?
C3 C2 H2A 109.6 . . ?
C3 C2 H2B 109.6 . . ?
C2 C3 H3A 109.6 . . ?
C2 C3 H3B 109.6 . . ?
H3A C3 H3B 108.2 . . ?
C4 C3 C2 110.09(9) . . ?
C4 C3 H3A 109.6 . . ?
C4 C3 H3B 109.6 . . ?
O4 C4 C3 117.95(9) . . ?
O4 C4 C5 112.72(9) . . ?
O4 C4 C15 59.69(6) . . ?
C3 C4 C5 114.16(9) . . ?
C15 C4 C3 123.06(9) . . ?
C15 C4 C5 117.58(9) . . ?
O1 C5 C4 110.89(9) . . ?
O1 C5 H5 106.8 . . ?
O1 C5 C6 113.66(9) . . ?
C4 C5 H5 106.8 . . ?
C4 C5 C6 111.52(9) . . ?
C6 C5 H5 106.8 . . ?
C5 C6 H6A 109.3 . . ?
C5 C6 H6B 109.3 . . ?
C5 C6 C7 111.76(9) . . ?
H6A C6 H6B 107.9 . . ?
C7 C6 H6A 109.3 . . ?
C7 C6 H6B 109.3 . . ?
C6 C7 H7A 108.7 . . ?
C6 C7 H7B 108.7 . . ?
H7A C7 H7B 107.6 . . ?
C8 C7 C6 114.23(9) . . ?
C8 C7 H7A 108.7 . . ?
C8 C7 H7B 108.7 . . ?
C9 C8 C7 119.93(10) . . ?
C14 C8 C7 120.68(9) . . ?
C14 C8 C9 119.38(10) . . ?
C8 C9 H9 121.1 . . ?
C10 C9 C8 117.88(10) . . ?
C10 C9 H9 121.1 . . ?
O2 C10 C12 109.68(10) . . ?
C9 C10 O2 128.08(11) . . ?
C9 C10 C12 122.24(10) . . ?
O2 C11 H11A 110.0 . . ?
O2 C11 H11B 110.0 . . ?
O3 C11 O2 108.50(9) . . ?
O3 C11 H11A 110.0 . . ?
O3 C11 H11B 110.0 . . ?
H11A C11 H11B 108.4 . . ?
O3 C12 C10 110.23(10) . . ?
C13 C12 O3 128.25(11) . . ?
C13 C12 C10 121.51(10) . . ?
C12 C13 H13 121.4 . . ?
C12 C13 C14 117.22(10) . . ?
C14 C13 H13 121.4 . . ?
C8 C14 C13 121.76(10) . . ?
C8 C14 C15 119.87(9) . . ?
C13 C14 C15 118.29(9) . . ?
O4 C15 C4 59.07(6) . . ?
O4 C15 C14 116.60(8) . . ?
O4 C15 C16 113.24(8) . . ?
C4 C15 C14 118.23(9) . . ?
C4 C15 C16 122.83(9) . . ?
C14 C15 C16 114.50(9) . . ?
C17 C16 C15 120.81(10) . . ?
C21 C16 C15 120.10(9) . . ?
C21 C16 C17 119.00(10) . . ?
C16 C17 H17 120.0 . . ?
C18 C17 C16 120.06(11) . . ?
C18 C17 H17 120.0 . . ?
C17 C18 H18 119.6 . . ?
C19 C18 C17 120.75(11) . . ?
C19 C18 H18 119.6 . . ?
C18 C19 H19 120.3 . . ?
C18 C19 C20 119.46(10) . . ?
C20 C19 H19 120.3 . . ?
C19 C20 H20 119.9 . . ?
C19 C20 C21 120.17(11) . . ?
C21 C20 H20 119.9 . . ?
C16 C21 H21 119.7 . . ?
C20 C21 C16 120.54(10) . . ?
C20 C21 H21 119.7 . . ?

loop_
_geom_bond_atom_site_label_1
_geom_bond_atom_site_label_2
_geom_bond_distance
_geom_bond_site_symmetry_2
_geom_bond_publ_flag
O1 C1 1.4354(13) . ?
O1 C5 1.4360(13) . ?
O2 C10 1.3773(13) . ?
O2 C11 1.4321(16) . ?
O3 C11 1.4306(15) . ?
O3 C12 1.3778(13) . ?
O4 C4 1.4495(13) . ?
O4 C15 1.4589(13) . ?
C1 H1A 0.9900 . ?
C1 H1B 0.9900 . ?
C1 C2 1.5209(16) . ?
C2 H2A 0.9900 . ?
C2 H2B 0.9900 . ?
C2 C3 1.5310(15) . ?
C3 H3A 0.9900 . ?
C3 H3B 0.9900 . ?
C3 C4 1.5065(14) . ?
C4 C5 1.5209(14) . ?
C4 C15 1.4813(14) . ?
C5 H5 1.0000 . ?
C5 C6 1.5283(16) . ?
C6 H6A 0.9900 . ?
C6 H6B 0.9900 . ?
C6 C7 1.5404(15) . ?
C7 H7A 0.9900 . ?
C7 H7B 0.9900 . ?
C7 C8 1.5153(15) . ?
C8 C9 1.4084(15) . ?
C8 C14 1.4010(15) . ?
C9 H9 0.9500 . ?
C9 C10 1.3711(16) . ?
C10 C12 1.3829(16) . ?
C11 H11A 0.9900 . ?
C11 H11B 0.9900 . ?
C12 C13 1.3713(15) . ?
C13 H13 0.9500 . ?
C13 C14 1.4038(15) . ?
C14 C15 1.5029(14) . ?
C15 C16 1.5054(14) . ?
C16 C17 1.3985(15) . ?
C16 C21 1.3946(15) . ?
C17 H17 0.9500 . ?
C17 C18 1.3911(16) . ?
C18 H18 0.9500 . ?
C18 C19 1.3855(18) . ?
C19 H19 0.9500 . ?
C19 C20 1.3900(17) . ?
C20 H20 0.9500 . ?
C20 C21 1.3928(15) . ?
C21 H21 0.9500 . ?

loop_
_geom_torsion_atom_site_label_1
_geom_torsion_atom_site_label_2
_geom_torsion_atom_site_label_3
_geom_torsion_atom_site_label_4
_geom_torsion
_geom_torsion_site_symmetry_1
_geom_torsion_site_symmetry_2
_geom_torsion_site_symmetry_3
_geom_torsion_site_symmetry_4
_geom_torsion_publ_flag
O1 C1 C2 C3 55.92(13) . . . . ?
O1 C5 C6 C7 174.01(9) . . . . ?
O2 C10 C12 O3 0.58(13) . . . . ?
O2 C10 C12 C13 -178.93(10) . . . . ?
O3 C12 C13 C14 -179.78(10) . . . . ?
O4 C4 C5 O1 87.45(10) . . . . ?
O4 C4 C5 C6 -144.79(9) . . . . ?
O4 C4 C15 C14 105.70(10) . . . . ?
O4 C4 C15 C16 -99.26(11) . . . . ?
O4 C15 C16 C17 -7.97(14) . . . . ?
O4 C15 C16 C21 168.49(9) . . . . ?
C1 O1 C5 C4 54.41(12) . . . . ?
C1 O1 C5 C6 -72.17(12) . . . . ?
C1 C2 C3 C4 -51.37(12) . . . . ?
C2 C3 C4 O4 -85.84(11) . . . . ?
C2 C3 C4 C5 49.97(12) . . . . ?
C2 C3 C4 C15 -156.20(10) . . . . ?
C3 C4 C5 O1 -50.68(12) . . . . ?
C3 C4 C5 C6 77.08(11) . . . . ?
C3 C4 C15 O4 105.50(11) . . . . ?
C3 C4 C15 C14 -148.79(10) . . . . ?
C3 C4 C15 C16 6.24(16) . . . . ?
C4 O4 C15 C14 -108.47(10) . . . . ?
C4 O4 C15 C16 115.50(10) . . . . ?
C4 C5 C6 C7 47.76(12) . . . . ?
C4 C15 C16 C17 59.16(14) . . . . ?
C4 C15 C16 C21 -124.38(11) . . . . ?
C5 O1 C1 C2 -58.55(13) . . . . ?
C5 C4 C15 O4 -101.50(10) . . . . ?
C5 C4 C15 C14 4.21(14) . . . . ?
C5 C4 C15 C16 159.24(10) . . . . ?
C5 C6 C7 C8 40.56(12) . . . . ?
C6 C7 C8 C9 109.19(11) . . . . ?
C6 C7 C8 C14 -71.09(13) . . . . ?
C7 C8 C9 C10 179.23(10) . . . . ?
C7 C8 C14 C13 -178.73(10) . . . . ?
C7 C8 C14 C15 -2.13(15) . . . . ?
C8 C9 C10 O2 179.34(10) . . . . ?
C8 C9 C10 C12 -0.40(16) . . . . ?
C8 C14 C15 O4 116.94(11) . . . . ?
C8 C14 C15 C4 49.49(14) . . . . ?
C8 C14 C15 C16 -107.57(11) . . . . ?
C9 C8 C14 C13 0.98(16) . . . . ?
C9 C8 C14 C15 177.59(9) . . . . ?
C9 C10 C12 O3 -179.63(10) . . . . ?
C9 C10 C12 C13 0.85(17) . . . . ?
C10 O2 C11 O3 9.06(12) . . . . ?
C10 C12 C13 C14 -0.35(16) . . . . ?
C11 O2 C10 C9 174.28(11) . . . . ?
C11 O2 C10 C12 -5.95(12) . . . . ?
C11 O3 C12 C10 5.05(12) . . . . ?
C11 O3 C12 C13 -175.47(11) . . . . ?
C12 O3 C11 O2 -8.69(12) . . . . ?
C12 C13 C14 C8 -0.55(16) . . . . ?
C12 C13 C14 C15 -177.21(9) . . . . ?
C13 C14 C15 O4 -66.34(12) . . . . ?
C13 C14 C15 C4 -133.79(10) . . . . ?
C13 C14 C15 C16 69.15(13) . . . . ?
C14 C8 C9 C10 -0.49(15) . . . . ?
C14 C15 C16 C17 -144.96(10) . . . . ?
C14 C15 C16 C21 31.51(14) . . . . ?
C15 O4 C4 C3 -113.91(10) . . . . ?
C15 O4 C4 C5 109.68(10) . . . . ?
C15 C4 C5 O1 153.97(9) . . . . ?
C15 C4 C5 C6 -78.28(12) . . . . ?
C15 C16 C17 C18 175.95(10) . . . . ?
C15 C16 C21 C20 -175.74(10) . . . . ?
C16 C17 C18 C19 0.05(17) . . . . ?
C17 C16 C21 C20 0.79(16) . . . . ?
C17 C18 C19 C20 0.24(18) . . . . ?
C18 C19 C20 C21 -0.01(17) . . . . ?
C19 C20 C21 C16 -0.51(16) . . . . ?
C21 C16 C17 C18 -0.56(16) . . . . ?
